data_4332409
loop_
_publ_author_name
'Mart\'in, Avelino'
'Mart\'inez-Espada, Noelia'
'Mena, Miguel'
'P\'erez-Redondo, Adri\'an'
'Y\'elamos, Carlos'

_publ_section_title
;
 Cube-Type Nitrido Complexes Containing Titanium and Zinc/Copper
;
_journal_issue 17
_journal_name_full 'Inorganic Chemistry'
_journal_page_first 6901
_journal_page_last 6911
_journal_paper_doi 10.1021/ic0603407
_journal_volume 45
_journal_year 2006
_chemical_compound_source 'synthesis as described'
_chemical_formula_moiety 'C31 H53 Cl4 N5 Ti3 Zn1'
_chemical_formula_sum 'C31 H53 Cl4 N5 Ti3 Zn'
_chemical_formula_weight 846.65
_chemical_name_systematic
;
 ?
;
_space_group_IT_number 14
_symmetry_cell_setting monoclinic
_symmetry_Int_Tables_number 14
_symmetry_space_group_name_Hall '-P 2yn'
_symmetry_space_group_name_H-M 'P 1 21/n 1'
_atom_sites_solution_hydrogens geom
_atom_sites_solution_primary direct
_atom_sites_solution_secondary difmap
_audit_conform_dict_location ftp://ftp.iucr.org/pub/cif_core.dic
_audit_conform_dict_name cif_core.dic
_audit_conform_dict_version 2.3
_audit_creation_date 2006-01-25T10:44:26-00:00
_audit_creation_method 'WinGX routine CIF_UPDATE'
_cell_angle_alpha 90
_cell_angle_beta 100.695(10)
_cell_angle_gamma 90
_cell_formula_units_Z 4
_cell_length_a 11.5948(16)
_cell_length_b 23.461(2)
_cell_length_c 14.608(2)
_cell_measurement_reflns_used 84
_cell_measurement_temperature 200(2)
_cell_measurement_theta_max 17
_cell_measurement_theta_min 4
_cell_measurement_wavelength 0.71073
_cell_volume 3904.7(8)
_computing_cell_refinement 'Dirax/lsq (Duisenberg & Schreurs, 1989-2000)'
_computing_data_collection 'Collect (Nonius BV, 1997-2000)'
_computing_data_reduction 'EvalCCD (Duisenberg & Schreurs 1990-2000)'
_computing_molecular_graphics 'Ortep-3 for Windows (Farrugia, 1997)'
_computing_publication_material 'WinGX publication routines (Farrugia, 1999)'
_computing_structure_refinement 'SHELXL-97 (Sheldrick, 1997)'
_computing_structure_solution 'SHELXS-97 (Sheldrick, 1997)'
_diffrn_ambient_temperature 200(2)
_diffrn_detector 'CCD plate'
_diffrn_detector_area_resol_mean 9
_diffrn_measured_fraction_theta_full 0.991
_diffrn_measured_fraction_theta_max 0.991
_diffrn_measurement_device '95mm CCD camera on \k-goniostat'
_diffrn_measurement_device_type KappaCCD
_diffrn_measurement_method 'CCD rotation images, thick slices'
_diffrn_orient_matrix_type X=UH
_diffrn_orient_matrix_UB_11 0.01
_diffrn_orient_matrix_UB_12 0
_diffrn_orient_matrix_UB_13 0
_diffrn_orient_matrix_UB_21 0
_diffrn_orient_matrix_UB_22 0.01
_diffrn_orient_matrix_UB_23 0
_diffrn_orient_matrix_UB_31 0
_diffrn_orient_matrix_UB_32 0
_diffrn_orient_matrix_UB_33 0.01
_diffrn_radiation_monochromator graphite
_diffrn_radiation_probe x-ray
_diffrn_radiation_type MoK\a
_diffrn_radiation_wavelength 0.71073
_diffrn_reflns_av_R_equivalents 0.1219
_diffrn_reflns_av_unetI/netI 0.1083
_diffrn_reflns_limit_h_max 13
_diffrn_reflns_limit_h_min -13
_diffrn_reflns_limit_k_max 27
_diffrn_reflns_limit_k_min -27
_diffrn_reflns_limit_l_max 17
_diffrn_reflns_limit_l_min -17
_diffrn_reflns_number 23861
_diffrn_reflns_reduction_process
;
 Scaled and merged with SORTAV
 R.H. Blessing, (1987) Cryst. Rev. 1, 3-58
 R.H. Blessing, (1989) J. Appl. Cryst. 22, 396-397
;
_diffrn_reflns_theta_full 25.01
_diffrn_reflns_theta_max 25.01
_diffrn_reflns_theta_min 5
_diffrn_source 'Enraf Nonius FR590'
_exptl_absorpt_coefficient_mu 1.5
_exptl_absorpt_correction_T_max 1.07
_exptl_absorpt_correction_T_min 0.964
_exptl_absorpt_correction_type multi-scan
_exptl_absorpt_process_details
;
 R.H. Blessing, Acta Cryst. (1995), A51, 33-38
;
_exptl_crystal_colour yellow
_exptl_crystal_density_diffrn 1.44
_exptl_crystal_density_method 'not measured'
_exptl_crystal_description prism
_exptl_crystal_F_000 1752
_exptl_crystal_size_max 0.3
_exptl_crystal_size_mid 0.3
_exptl_crystal_size_min 0.3
_refine_diff_density_max 0.449
_refine_diff_density_min -0.541
_refine_diff_density_rms 0.107
_refine_ls_extinction_method none
_refine_ls_goodness_of_fit_ref 1.042
_refine_ls_hydrogen_treatment constr
_refine_ls_matrix_type full
_refine_ls_number_parameters 412
_refine_ls_number_reflns 6817
_refine_ls_number_restraints 0
_refine_ls_restrained_S_all 1.042
_refine_ls_R_factor_all 0.1274
_refine_ls_R_factor_gt 0.0618
_refine_ls_shift/su_max 0.004
_refine_ls_shift/su_mean 0
_refine_ls_structure_factor_coef Fsqd
_refine_ls_weighting_details 'calc w=1/[\s^2^(Fo^2^)+(0.0460P)^2^+10.1571P] where P=(Fo^2^+2Fc^2^)/3'
_refine_ls_weighting_scheme calc
_refine_ls_wR_factor_gt 0.1144
_refine_ls_wR_factor_ref 0.1352
_reflns_number_gt 4213
_reflns_number_total 6817
_reflns_threshold_expression >2sigma(I)
_cod_data_source_file ic0603407sup1.cif
_cod_data_source_block 3
_cod_original_sg_symbol_H-M 'P 21/n'
_cod_original_formula_sum 'C31 H53 Cl4 N5 Ti3 Zn1'
_cod_database_code 4332409

loop_
_symmetry_equiv_pos_as_xyz
'x, y, z'
'-x+1/2, y+1/2, -z+1/2'
'-x, -y, -z'
'x-1/2, -y-1/2, z-1/2'

loop_
_atom_site_label
_atom_site_type_symbol
_atom_site_fract_x
_atom_site_fract_y
_atom_site_fract_z
_atom_site_U_iso_or_equiv
_atom_site_adp_type
_atom_site_occupancy
_atom_site_symmetry_multiplicity
_atom_site_calc_flag
_atom_site_refinement_flags
C101 C 0.3484(8) 0.0527(4) 0.2660(5) 0.062(2) Uani 1 1 d .
H101 H 0.3021 0.0264 0.2227 0.075 Uiso 1 1 calc R
H102 H 0.3893 0.0781 0.2305 0.075 Uiso 1 1 calc R
Cl3 Cl 0.4497(3) 0.01473(15) 0.3443(2) 0.1153(11) Uani 1 1 d .
Cl4 Cl 0.2562(2) 0.09199(11) 0.32207(14) 0.0719(7) Uani 1 1 d .
N20 N 0.4493(5) 0.0313(2) 0.8869(4) 0.0389(14) Uani 1 1 d .
H201 H 0.5112 0.0174 0.9256 0.058 Uiso 1 1 calc R
H202 H 0.4722 0.0596 0.8536 0.058 Uiso 1 1 calc R
H203 H 0.4165 0.0039 0.8487 0.058 Uiso 1 1 calc R
C11 C 0.1306(6) 0.2693(2) 0.9213(4) 0.0256(15) Uani 1 1 d .
C12 C 0.1865(6) 0.2407(3) 1.0023(4) 0.0279(15) Uani 1 1 d .
C13 C 0.1171(6) 0.1934(3) 1.0146(4) 0.0328(17) Uani 1 1 d .
C14 C 0.0178(6) 0.1928(3) 0.9423(4) 0.0302(16) Uani 1 1 d .
C15 C 0.0264(6) 0.2399(3) 0.8844(4) 0.0280(15) Uani 1 1 d .
C16 C 0.1697(7) 0.3248(3) 0.8841(5) 0.049(2) Uani 1 1 d .
H16A H 0.1589 0.3553 0.9255 0.074 Uiso 1 1 calc R
H16B H 0.1238 0.3321 0.8235 0.074 Uiso 1 1 calc R
H16C H 0.2511 0.3222 0.8797 0.074 Uiso 1 1 calc R
C17 C 0.2987(7) 0.2598(4) 1.0624(5) 0.061(2) Uani 1 1 d .
H17A H 0.3479 0.2773 1.0244 0.091 Uiso 1 1 calc R
H17B H 0.3383 0.2275 1.0941 0.091 Uiso 1 1 calc R
H17C H 0.2816 0.2868 1.1074 0.091 Uiso 1 1 calc R
C18 C 0.1423(8) 0.1520(3) 1.0956(5) 0.057(2) Uani 1 1 d .
H18A H 0.2244 0.1531 1.1224 0.086 Uiso 1 1 calc R
H18B H 0.1211 0.1141 1.0738 0.086 Uiso 1 1 calc R
H18C H 0.0973 0.1625 1.1419 0.086 Uiso 1 1 calc R
C19 C -0.0824(7) 0.1506(3) 0.9320(7) 0.063(3) Uani 1 1 d .
H19A H -0.1496 0.1686 0.9494 0.094 Uiso 1 1 calc R
H19B H -0.0594 0.1184 0.9717 0.094 Uiso 1 1 calc R
H19C H -0.1018 0.1381 0.8684 0.094 Uiso 1 1 calc R
C20 C -0.0604(7) 0.2578(4) 0.7985(5) 0.054(2) Uani 1 1 d .
H20A H -0.1019 0.2912 0.8123 0.081 Uiso 1 1 calc R
H20B H -0.1153 0.2274 0.7798 0.081 Uiso 1 1 calc R
H20C H -0.0191 0.2661 0.7488 0.081 Uiso 1 1 calc R
C21 C 0.3465(6) 0.2202(3) 0.5865(4) 0.0261(15) Uani 1 1 d .
C22 C 0.4490(6) 0.1883(3) 0.6201(4) 0.0313(16) Uani 1 1 d .
C23 C 0.5062(5) 0.2154(3) 0.7037(5) 0.0361(17) Uani 1 1 d .
C24 C 0.4409(6) 0.2636(3) 0.7193(4) 0.0322(16) Uani 1 1 d .
C25 C 0.3410(6) 0.2666(3) 0.6481(4) 0.0283(15) Uani 1 1 d .
C26 C 0.2598(7) 0.2076(3) 0.4994(4) 0.050(2) Uani 1 1 d .
H26A H 0.2826 0.2271 0.4478 0.075 Uiso 1 1 calc R
H26B H 0.1833 0.2202 0.5067 0.075 Uiso 1 1 calc R
H26C H 0.258 0.1673 0.4879 0.075 Uiso 1 1 calc R
C27 C 0.4937(7) 0.1379(3) 0.5752(5) 0.053(2) Uani 1 1 d .
H27A H 0.4302 0.1205 0.5328 0.08 Uiso 1 1 calc R
H27B H 0.5263 0.1108 0.6221 0.08 Uiso 1 1 calc R
H27C H 0.5532 0.1499 0.5416 0.08 Uiso 1 1 calc R
C28 C 0.6171(7) 0.1952(4) 0.7638(6) 0.067(3) Uani 1 1 d .
H28A H 0.6774 0.2233 0.7643 0.1 Uiso 1 1 calc R
H28B H 0.641 0.16 0.7396 0.1 Uiso 1 1 calc R
H28C H 0.604 0.1894 0.8261 0.1 Uiso 1 1 calc R
C29 C 0.4753(7) 0.3063(3) 0.7962(5) 0.046(2) Uani 1 1 d .
H29A H 0.516 0.3375 0.7738 0.07 Uiso 1 1 calc R
H29B H 0.5258 0.2884 0.8477 0.07 Uiso 1 1 calc R
H29C H 0.4062 0.3202 0.8161 0.07 Uiso 1 1 calc R
C30 C 0.2464(7) 0.3109(3) 0.6351(5) 0.0442(19) Uani 1 1 d .
H30A H 0.2404 0.3271 0.6944 0.066 Uiso 1 1 calc R
H30B H 0.173 0.2937 0.6077 0.066 Uiso 1 1 calc R
H30C H 0.2653 0.3404 0.5947 0.066 Uiso 1 1 calc R
C31 C 0.1374(6) -0.0066(2) 0.6955(4) 0.0280(15) Uani 1 1 d .
C32 C 0.0401(5) 0.0111(3) 0.7348(4) 0.0265(15) Uani 1 1 d .
C33 C -0.0208(5) 0.0535(3) 0.6768(4) 0.0287(15) Uani 1 1 d .
C34 C 0.0413(6) 0.0622(3) 0.6023(4) 0.0275(15) Uani 1 1 d .
C35 C 0.1357(6) 0.0246(2) 0.6126(4) 0.0252(14) Uani 1 1 d .
C36 C 0.2259(7) -0.0517(3) 0.7362(5) 0.051(2) Uani 1 1 d .
H36A H 0.1958 -0.0888 0.7168 0.076 Uiso 1 1 calc R
H36B H 0.2399 -0.0494 0.8029 0.076 Uiso 1 1 calc R
H36C H 0.2982 -0.0455 0.7145 0.076 Uiso 1 1 calc R
C37 C 0.0049(7) -0.0147(3) 0.8211(5) 0.045(2) Uani 1 1 d .
H37A H -0.0457 0.0113 0.8456 0.068 Uiso 1 1 calc R
H37B H 0.0739 -0.0216 0.8673 0.068 Uiso 1 1 calc R
H37C H -0.0357 -0.0499 0.8048 0.068 Uiso 1 1 calc R
C38 C -0.1306(6) 0.0829(3) 0.6886(5) 0.0444(19) Uani 1 1 d .
H38A H -0.1947 0.0695 0.6424 0.067 Uiso 1 1 calc R
H38B H -0.1216 0.1233 0.6815 0.067 Uiso 1 1 calc R
H38C H -0.1464 0.0751 0.7496 0.067 Uiso 1 1 calc R
C39 C 0.0044(7) 0.1022(3) 0.5200(5) 0.0437(19) Uani 1 1 d .
H39A H -0.011 0.1394 0.5424 0.066 Uiso 1 1 calc R
H39B H -0.0653 0.0877 0.4811 0.066 Uiso 1 1 calc R
H39C H 0.0662 0.1046 0.4847 0.066 Uiso 1 1 calc R
C40 C 0.2203(7) 0.0162(3) 0.5468(5) 0.0461(19) Uani 1 1 d .
H40A H 0.1793 0.0003 0.4893 0.069 Uiso 1 1 calc R
H40B H 0.2817 -0.0093 0.5744 0.069 Uiso 1 1 calc R
H40C H 0.2537 0.0523 0.5348 0.069 Uiso 1 1 calc R
Cl1 Cl 0.44861(16) 0.11375(8) 1.07233(12) 0.0420(4) Uani 1 1 d .
Cl2 Cl 0.25759(15) -0.01409(8) 1.03265(12) 0.0431(5) Uani 1 1 d .
N1 N 0.1576(4) 0.17215(18) 0.7392(3) 0.0151(10) Uani 1 1 d .
N12 N 0.3416(4) 0.19758(19) 0.8627(3) 0.0206(11) Uani 1 1 d .
H12 H 0.4011 0.2086 0.9031 0.025 Uiso 1 1 calc R
N13 N 0.1843(4) 0.09423(19) 0.8774(3) 0.0182(10) Uani 1 1 d .
H13 H 0.1177 0.0814 0.8951 0.022 Uiso 1 1 calc R
N23 N 0.3224(4) 0.10089(18) 0.7158(3) 0.0154(10) Uani 1 1 d .
H23 H 0.3745 0.0776 0.7032 0.018 Uiso 1 1 calc R
Ti1 Ti 0.18498(9) 0.17978(4) 0.87151(6) 0.0167(2) Uani 1 1 d .
Ti2 Ti 0.32088(9) 0.18245(4) 0.73127(7) 0.0171(2) Uani 1 1 d .
Ti3 Ti 0.16932(9) 0.09046(4) 0.73829(6) 0.0157(2) Uani 1 1 d .
Zn1 Zn 0.33000(7) 0.06160(3) 0.96176(5) 0.0290(2) Uani 1 1 d .

loop_
_atom_site_aniso_label
_atom_site_aniso_U_11
_atom_site_aniso_U_22
_atom_site_aniso_U_33
_atom_site_aniso_U_23
_atom_site_aniso_U_13
_atom_site_aniso_U_12
C101 0.077(6) 0.074(6) 0.038(5) 0.002(4) 0.017(4) 0.010(5)
Cl3 0.091(2) 0.131(3) 0.126(2) 0.039(2) 0.0249(19) 0.063(2)
Cl4 0.0869(17) 0.0868(17) 0.0400(12) -0.0049(11) 0.0067(11) 0.0314(14)
N20 0.039(4) 0.048(4) 0.030(3) 0.004(3) 0.006(3) 0.010(3)
C11 0.035(4) 0.018(3) 0.026(3) -0.010(3) 0.011(3) 0.001(3)
C12 0.041(4) 0.028(4) 0.015(3) -0.009(3) 0.005(3) 0.006(3)
C13 0.052(5) 0.027(4) 0.025(4) 0.001(3) 0.021(3) 0.015(3)
C14 0.027(4) 0.031(4) 0.039(4) -0.010(3) 0.024(3) -0.001(3)
C15 0.031(4) 0.034(4) 0.022(3) -0.007(3) 0.012(3) 0.009(3)
C16 0.069(6) 0.032(4) 0.057(5) -0.006(4) 0.040(4) -0.002(4)
C17 0.062(6) 0.071(6) 0.042(5) -0.033(4) -0.010(4) 0.001(5)
C18 0.090(7) 0.060(5) 0.031(4) 0.023(4) 0.037(4) 0.032(5)
C19 0.046(5) 0.052(5) 0.107(7) -0.019(5) 0.055(5) -0.011(4)
C20 0.047(5) 0.077(6) 0.035(4) 0.007(4) 0.002(4) 0.028(4)
C21 0.038(4) 0.027(4) 0.017(3) 0.000(3) 0.014(3) -0.014(3)
C22 0.036(4) 0.032(4) 0.032(4) -0.002(3) 0.023(3) -0.006(3)
C23 0.016(4) 0.055(5) 0.040(4) 0.000(3) 0.011(3) -0.013(3)
C24 0.032(4) 0.034(4) 0.034(4) -0.006(3) 0.015(3) -0.021(3)
C25 0.039(4) 0.023(4) 0.026(4) 0.005(3) 0.013(3) -0.009(3)
C26 0.071(6) 0.051(5) 0.026(4) -0.001(3) 0.004(4) -0.021(4)
C27 0.068(6) 0.043(5) 0.064(5) -0.003(4) 0.050(5) -0.006(4)
C28 0.033(5) 0.088(7) 0.079(6) -0.007(5) 0.012(4) -0.005(4)
C29 0.051(5) 0.046(5) 0.043(4) -0.008(4) 0.010(4) -0.031(4)
C30 0.073(6) 0.028(4) 0.034(4) 0.005(3) 0.017(4) 0.002(4)
C31 0.034(4) 0.015(3) 0.030(4) -0.011(3) -0.006(3) -0.009(3)
C32 0.022(4) 0.026(4) 0.031(4) -0.009(3) 0.006(3) -0.014(3)
C33 0.023(4) 0.027(4) 0.035(4) -0.008(3) -0.001(3) -0.007(3)
C34 0.035(4) 0.025(3) 0.019(3) -0.006(3) -0.004(3) -0.012(3)
C35 0.040(4) 0.018(3) 0.019(3) -0.009(3) 0.009(3) -0.008(3)
C36 0.068(6) 0.013(4) 0.069(5) -0.004(3) 0.007(4) 0.006(4)
C37 0.061(5) 0.038(4) 0.040(4) -0.003(3) 0.018(4) -0.027(4)
C38 0.028(4) 0.048(5) 0.054(5) -0.012(4) -0.001(3) -0.005(4)
C39 0.051(5) 0.038(4) 0.033(4) 0.004(3) -0.015(3) -0.016(4)
C40 0.056(5) 0.047(5) 0.037(4) -0.017(3) 0.014(4) -0.010(4)
Cl1 0.0404(11) 0.0476(11) 0.0340(10) 0.0017(8) -0.0035(8) -0.0040(9)
Cl2 0.0402(11) 0.0441(11) 0.0444(10) 0.0172(8) 0.0063(9) -0.0024(8)
N1 0.016(3) 0.013(2) 0.015(2) 0.0049(19) 0.000(2) 0.004(2)
N12 0.018(3) 0.026(3) 0.018(2) -0.007(2) 0.003(2) -0.006(2)
N13 0.019(3) 0.019(3) 0.017(2) -0.002(2) 0.005(2) -0.002(2)
N23 0.011(2) 0.014(3) 0.021(3) -0.002(2) 0.004(2) 0.0053(19)
Ti1 0.0214(6) 0.0147(5) 0.0150(5) -0.0028(4) 0.0061(4) -0.0019(5)
Ti2 0.0185(6) 0.0182(6) 0.0156(5) -0.0009(4) 0.0059(4) -0.0046(5)
Ti3 0.0178(6) 0.0136(5) 0.0160(5) -0.0016(4) 0.0040(4) -0.0020(4)
Zn1 0.0270(4) 0.0331(4) 0.0268(4) 0.0054(3) 0.0043(3) 0.0052(3)

loop_
_atom_type_symbol
_atom_type_description
_atom_type_scat_dispersion_real
_atom_type_scat_dispersion_imag
_atom_type_scat_source
C C 0.0033 0.0016 'International Tables Vol C Tables 4.2.6.8 and 6.1.1.4'
H H 0 0 'International Tables Vol C Tables 4.2.6.8 and 6.1.1.4'
Cl Cl 0.1484 0.1585 'International Tables Vol C Tables 4.2.6.8 and 6.1.1.4'
N N 0.0061 0.0033 'International Tables Vol C Tables 4.2.6.8 and 6.1.1.4'
Ti Ti 0.2776 0.4457 'International Tables Vol C Tables 4.2.6.8 and 6.1.1.4'
Zn Zn 0.2839 1.4301 'International Tables Vol C Tables 4.2.6.8 and 6.1.1.4'

loop_
_geom_angle_atom_site_label_1
_geom_angle_atom_site_label_2
_geom_angle_atom_site_label_3
_geom_angle
Cl3 C101 Cl4 111.4(4)
C15 C11 C12 108.4(5)
C15 C11 C16 125.3(6)
C12 C11 C16 126.2(6)
C15 C11 Ti1 72.7(3)
C12 C11 Ti1 74.0(3)
C16 C11 Ti1 122.9(4)
C13 C12 C11 107.5(6)
C13 C12 C17 128.2(6)
C11 C12 C17 124.3(6)
C13 C12 Ti1 73.1(3)
C11 C12 Ti1 71.3(3)
C17 C12 Ti1 121.8(4)
C12 C13 C14 108.6(5)
C12 C13 C18 125.1(7)
C14 C13 C18 126.1(7)
C12 C13 Ti1 72.7(3)
C14 C13 Ti1 72.5(3)
C18 C13 Ti1 123.4(4)
C15 C14 C13 107.6(6)
C15 C14 C19 126.4(7)
C13 C14 C19 125.9(6)
C15 C14 Ti1 71.6(3)
C13 C14 Ti1 73.1(3)
C19 C14 Ti1 123.1(4)
C14 C15 C11 107.9(6)
C14 C15 C20 127.2(6)
C11 C15 C20 124.9(6)
C14 C15 Ti1 73.8(3)
C11 C15 Ti1 72.4(3)
C20 C15 Ti1 120.6(4)
C22 C21 C25 108.7(6)
C22 C21 C26 125.3(6)
C25 C21 C26 126.0(6)
C22 C21 Ti2 74.1(3)
C25 C21 Ti2 72.1(3)
C26 C21 Ti2 120.6(4)
C21 C22 C23 106.7(6)
C21 C22 C27 127.3(6)
C23 C22 C27 126.0(7)
C21 C22 Ti2 71.3(3)
C23 C22 Ti2 72.2(3)
C27 C22 Ti2 124.2(4)
C24 C23 C22 108.7(6)
C24 C23 C28 126.3(7)
C22 C23 C28 125.0(7)
C24 C23 Ti2 72.8(3)
C22 C23 Ti2 73.1(3)
C28 C23 Ti2 120.1(5)
C23 C24 C25 108.5(6)
C23 C24 C29 125.6(7)
C25 C24 C29 125.9(6)
C23 C24 Ti2 73.1(4)
C25 C24 Ti2 71.5(3)
C29 C24 Ti2 123.7(4)
C24 C25 C21 107.5(6)
C24 C25 C30 127.8(6)
C21 C25 C30 124.7(6)
C24 C25 Ti2 73.9(3)
C21 C25 Ti2 72.8(3)
C30 C25 Ti2 120.6(4)
C35 C31 C32 108.0(5)
C35 C31 C36 126.8(6)
C32 C31 C36 125.2(6)
C35 C31 Ti3 72.8(3)
C32 C31 Ti3 73.0(3)
C36 C31 Ti3 120.3(4)
C33 C32 C31 108.1(5)
C33 C32 C37 126.7(6)
C31 C32 C37 125.0(6)
C33 C32 Ti3 72.9(3)
C31 C32 Ti3 72.2(3)
C37 C32 Ti3 123.9(4)
C32 C33 C34 107.0(5)
C32 C33 C38 127.1(6)
C34 C33 C38 125.9(6)
C32 C33 Ti3 72.8(3)
C34 C33 Ti3 70.9(3)
C38 C33 Ti3 122.6(4)
C35 C34 C33 108.9(5)
C35 C34 C39 125.2(6)
C33 C34 C39 125.7(6)
C35 C34 Ti3 74.1(3)
C33 C34 Ti3 74.0(3)
C39 C34 Ti3 122.5(4)
C34 C35 C31 107.9(5)
C34 C35 C40 127.2(6)
C31 C35 C40 124.9(6)
C34 C35 Ti3 71.6(3)
C31 C35 Ti3 72.6(3)
C40 C35 Ti3 123.0(4)
Ti1 N1 Ti3 95.86(18)
Ti1 N1 Ti2 93.91(19)
Ti3 N1 Ti2 93.03(19)
Ti1 N12 Ti2 94.8(2)
Ti3 N13 Ti1 90.06(18)
Ti3 N13 Zn1 120.0(2)
Ti1 N13 Zn1 113.0(2)
Ti3 N23 Ti2 94.57(19)
N12 Ti1 N1 86.17(19)
N12 Ti1 N13 103.59(19)
N1 Ti1 N13 87.04(18)
N12 Ti1 C11 98.0(2)
N1 Ti1 C11 113.2(2)
N13 Ti1 C11 151.4(2)
N12 Ti1 C15 130.4(2)
N1 Ti1 C15 98.7(2)
N13 Ti1 C15 125.9(2)
C11 Ti1 C15 34.9(2)
N12 Ti1 C14 150.6(2)
N1 Ti1 C14 117.1(2)
N13 Ti1 C14 95.7(2)
C11 Ti1 C14 57.6(2)
C15 Ti1 C14 34.6(2)
N12 Ti1 C12 93.3(2)
N1 Ti1 C12 147.5(2)
N13 Ti1 C12 124.3(2)
C11 Ti1 C12 34.7(2)
C15 Ti1 C12 57.7(2)
C14 Ti1 C12 57.3(2)
N12 Ti1 C13 120.4(2)
N1 Ti1 C13 151.6(2)
N13 Ti1 C13 95.2(2)
C11 Ti1 C13 57.2(2)
C15 Ti1 C13 57.4(2)
C14 Ti1 C13 34.4(2)
C12 Ti1 C13 34.2(2)
N12 Ti1 Ti2 43.05(13)
N1 Ti1 Ti2 43.40(13)
N13 Ti1 Ti2 93.48(13)
C11 Ti1 Ti2 115.16(15)
C15 Ti1 Ti2 126.70(15)
C14 Ti1 Ti2 157.96(17)
C12 Ti1 Ti2 130.53(16)
C13 Ti1 Ti2 163.06(18)
N12 Ti1 Ti3 93.23(14)
N1 Ti1 Ti3 42.26(13)
N13 Ti1 Ti3 44.97(12)
C11 Ti1 Ti3 152.27(16)
C15 Ti1 Ti3 123.04(16)
C14 Ti1 Ti3 115.98(16)
C12 Ti1 Ti3 168.77(16)
C13 Ti1 Ti3 135.10(17)
Ti2 Ti1 Ti3 59.34(3)
N12 Ti2 N23 107.33(19)
N12 Ti2 N1 84.57(19)
N23 Ti2 N1 85.00(18)
N12 Ti2 C25 110.8(2)
N23 Ti2 C25 140.3(2)
N1 Ti2 C25 109.1(2)
N12 Ti2 C21 144.2(2)
N23 Ti2 C21 105.21(19)
N1 Ti2 C21 112.8(2)
C25 Ti2 C21 35.1(2)
N12 Ti2 C24 87.7(2)
N23 Ti2 C24 140.0(2)
N1 Ti2 C24 134.1(2)
C25 Ti2 C24 34.6(2)
C21 Ti2 C24 57.5(2)
N12 Ti2 C23 99.2(2)
N23 Ti2 C23 105.9(2)
N1 Ti2 C23 166.6(2)
C25 Ti2 C23 57.5(2)
C21 Ti2 C23 57.4(2)
C24 Ti2 C23 34.2(2)
N12 Ti2 C22 133.4(2)
N23 Ti2 C22 87.5(2)
N1 Ti2 C22 141.6(2)
C25 Ti2 C22 58.0(2)
C21 Ti2 C22 34.5(2)
C24 Ti2 C22 57.4(2)
C23 Ti2 C22 34.7(2)
N12 Ti2 Ti3 93.94(14)
N23 Ti2 Ti3 42.05(13)
N1 Ti2 Ti3 43.32(13)
C25 Ti2 Ti3 142.16(17)
C21 Ti2 Ti3 120.44(15)
C24 Ti2 Ti3 176.63(18)
C23 Ti2 Ti3 147.95(18)
C22 Ti2 Ti3 122.73(16)
N12 Ti2 Ti1 42.16(14)
N23 Ti2 Ti1 94.68(13)
N1 Ti2 Ti1 42.68(12)
C25 Ti2 Ti1 121.21(15)
C21 Ti2 Ti1 147.42(17)
C24 Ti2 Ti1 119.09(15)
C23 Ti2 Ti1 140.81(17)
C22 Ti2 Ti1 175.48(17)
Ti3 Ti2 Ti1 60.95(3)
N23 Ti3 N1 86.66(19)
N23 Ti3 N13 105.28(19)
N1 Ti3 N13 86.67(18)
N23 Ti3 C34 111.0(2)
N1 Ti3 C34 104.7(2)
N13 Ti3 C34 142.4(2)
N23 Ti3 C31 100.7(2)
N1 Ti3 C31 162.1(2)
N13 Ti3 C31 106.8(2)
C34 Ti3 C31 57.5(2)
N23 Ti3 C35 88.5(2)
N1 Ti3 C35 130.7(2)
N13 Ti3 C35 141.38(19)
C34 Ti3 C35 34.3(2)
C31 Ti3 C35 34.6(2)
N23 Ti3 C32 135.1(2)
N1 Ti3 C32 137.2(2)
N13 Ti3 C32 89.5(2)
C34 Ti3 C32 57.6(2)
C31 Ti3 C32 34.7(2)
C35 Ti3 C32 57.6(2)
N23 Ti3 C33 144.9(2)
N1 Ti3 C33 107.7(2)
N13 Ti3 C33 107.3(2)
C34 Ti3 C33 35.1(2)
C31 Ti3 C33 57.5(2)
C35 Ti3 C33 57.6(2)
C32 Ti3 C33 34.3(2)
N23 Ti3 Ti2 43.38(13)
N1 Ti3 Ti2 43.65(13)
N13 Ti3 Ti2 93.79(13)
C34 Ti3 Ti2 119.36(15)
C31 Ti3 Ti2 143.07(16)
C35 Ti3 Ti2 119.17(15)
C32 Ti3 Ti2 176.64(15)
C33 Ti3 Ti2 144.14(16)
N23 Ti3 Ti1 94.65(13)
N1 Ti3 Ti1 41.89(12)
N13 Ti3 Ti1 44.97(13)
C34 Ti3 Ti1 137.61(17)
C31 Ti3 Ti1 151.05(15)
C35 Ti3 Ti1 171.49(16)
C32 Ti3 Ti1 123.38(15)
C33 Ti3 Ti1 117.61(15)
Ti2 Ti3 Ti1 59.70(3)
N20 Zn1 N13 111.88(19)
N20 Zn1 Cl1 100.77(17)
N13 Zn1 Cl1 123.32(13)
N20 Zn1 Cl2 108.30(17)
N13 Zn1 Cl2 103.37(14)
Cl1 Zn1 Cl2 108.66(7)

loop_
_geom_bond_atom_site_label_1
_geom_bond_atom_site_label_2
_geom_bond_distance
C101 Cl3 1.727(8)
C101 Cl4 1.729(8)
N20 Zn1 2.044(5)
C11 C15 1.409(9)
C11 C12 1.410(8)
C11 C16 1.511(9)
C11 Ti1 2.348(6)
C12 C13 1.402(9)
C12 C17 1.497(9)
C12 Ti1 2.383(6)
C13 C14 1.411(9)
C13 C18 1.517(9)
C13 Ti1 2.388(6)
C14 C15 1.408(9)
C14 C19 1.512(9)
C14 Ti1 2.379(6)
C15 C20 1.515(9)
C15 Ti1 2.352(6)
C21 C22 1.414(9)
C21 C25 1.422(8)
C21 C26 1.497(9)
C21 Ti2 2.363(5)
C22 C23 1.427(9)
C22 C27 1.491(9)
C22 Ti2 2.399(6)
C23 C24 1.401(9)
C23 C28 1.493(10)
C23 Ti2 2.387(6)
C24 C25 1.407(9)
C24 C29 1.503(9)
C24 Ti2 2.383(6)
C25 C30 1.497(9)
C25 Ti2 2.353(6)
C31 C35 1.412(8)
C31 C32 1.420(8)
C31 C36 1.516(9)
C31 Ti3 2.373(6)
C32 C33 1.408(9)
C32 C37 1.520(8)
C32 Ti3 2.384(6)
C33 C34 1.427(8)
C33 C38 1.486(9)
C33 Ti3 2.385(6)
C34 C35 1.393(9)
C34 C39 1.522(8)
C34 Ti3 2.344(6)
C35 C40 1.508(8)
C35 Ti3 2.376(5)
Cl1 Zn1 2.2743(19)
Cl2 Zn1 2.2920(18)
N1 Ti1 1.908(4)
N1 Ti3 1.922(4)
N1 Ti2 1.934(4)
N12 Ti1 1.891(5)
N12 Ti2 1.923(4)
N13 Ti3 2.009(4)
N13 Ti1 2.009(4)
N13 Zn1 2.046(5)
N23 Ti3 1.879(4)
N23 Ti2 1.927(4)
Ti1 Ti2 2.8075(14)
Ti1 Ti3 2.8425(14)
Ti2 Ti3 2.7971(14)
